data_4340953
loop_
_publ_author_name
'Roesch, Philipp'
'Nitsch, J\"orn'
'Lutz, Martin'
'Wiecko, Jelena'
'Steffen, Andreas'
'M\"uller, Christian'

_publ_section_title
;
 Synthesis and photoluminescence properties of an unprecedented
 phosphinine-Cu&#x2084;Br&#x2084; cluster.
;
_journal_issue 18
_journal_name_full 'Inorganic chemistry'
_journal_page_first 9855
_journal_page_last 9859
_journal_paper_doi 10.1021/ic5014472
_journal_volume 53
_journal_year 2014
_chemical_formula_moiety 'C104 H92 Br4 Cu4 P4'
_chemical_formula_sum 'C104 H92 Br4 Cu4 P4'
_chemical_formula_weight 2039.46
_chemical_name_systematic
; 
 ? 
;
_space_group_IT_number 2
_symmetry_cell_setting triclinic
_symmetry_space_group_name_Hall '-P 1'
_symmetry_space_group_name_H-M 'P -1'
_atom_sites_solution_hydrogens geom
_atom_sites_solution_primary direct
_atom_sites_solution_secondary difmap
_audit_creation_method SHELXL-97
_cell_angle_alpha 88.6456(4)
_cell_angle_beta 85.9254(4)
_cell_angle_gamma 67.0350(8)
_cell_formula_units_Z 2
_cell_length_a 14.5603(2)
_cell_length_b 18.1240(2)
_cell_length_c 19.7259(3)
_cell_measurement_reflns_used 112665
_cell_measurement_temperature 150(2)
_cell_measurement_theta_max 26.37
_cell_measurement_theta_min 1.02
_cell_volume 4780.75(11)
_computing_cell_refinement HKL2000
_computing_data_collection 'Nonius COLLECT'
_computing_data_reduction 'HKL2000, denzox, sadabs'
_computing_structure_refinement 'SHELXL-97 (Sheldrick, 1997)'
_computing_structure_solution 'SHELXS-97 (Sheldrick, 1990)'
_diffrn_ambient_temperature 150(2)
_diffrn_measured_fraction_theta_full 0.984
_diffrn_measured_fraction_theta_max 0.984
_diffrn_measurement_device_type 'Nonius KappaCCD'
_diffrn_measurement_method '\f and \w scans'
_diffrn_radiation_monochromator graphite
_diffrn_radiation_source 'rotating anode'
_diffrn_radiation_type MoK\a
_diffrn_radiation_wavelength 0.71073
_diffrn_reflns_av_R_equivalents 0.0476
_diffrn_reflns_av_sigmaI/netI 0.0709
_diffrn_reflns_limit_h_max 12
_diffrn_reflns_limit_h_min -17
_diffrn_reflns_limit_k_max 21
_diffrn_reflns_limit_k_min -21
_diffrn_reflns_limit_l_max 23
_diffrn_reflns_limit_l_min -23
_diffrn_reflns_number 44187
_diffrn_reflns_theta_full 25.50
_diffrn_reflns_theta_max 25.50
_diffrn_reflns_theta_min 1.52
_exptl_absorpt_coefficient_mu 2.661
_exptl_absorpt_correction_T_max 0.67
_exptl_absorpt_correction_T_min 0.34
_exptl_absorpt_correction_type multi-scan
_exptl_absorpt_process_details Sadabs
_exptl_crystal_colour yellow
_exptl_crystal_density_diffrn 1.417
_exptl_crystal_density_method 'not measured'
_exptl_crystal_description needle
_exptl_crystal_F_000 2064
_exptl_crystal_size_max 0.36
_exptl_crystal_size_mid 0.18
_exptl_crystal_size_min 0.15
_platon_squeeze_details
;
;
_refine_diff_density_max 1.089
_refine_diff_density_min -0.563
_refine_diff_density_rms 0.109
_refine_ls_extinction_method none
_refine_ls_goodness_of_fit_ref 1.054
_refine_ls_hydrogen_treatment constr
_refine_ls_matrix_type full
_refine_ls_number_parameters 1057
_refine_ls_number_reflns 17489
_refine_ls_number_restraints 0
_refine_ls_restrained_S_all 1.054
_refine_ls_R_factor_all 0.0915
_refine_ls_R_factor_gt 0.0629
_refine_ls_shift/su_max 0.001
_refine_ls_shift/su_mean 0.000
_refine_ls_structure_factor_coef Fsqd
_refine_ls_weighting_details 'calc w=1/[\s^2^(Fo^2^)+(0.0791P)^2^+10.2013P] where P=(Fo^2^+2Fc^2^)/3'
_refine_ls_weighting_scheme calc
_refine_ls_wR_factor_gt 0.1563
_refine_ls_wR_factor_ref 0.1668
_reflns_number_gt 12505
_reflns_number_total 17489
_reflns_threshold_expression I>2\s(I)
_cod_data_source_file ic5014472_si_003.cif
_cod_data_source_block s4064a
_cod_depositor_comments 'Adding full bibliography for 4340953.cif.'
_cod_database_code 4340953

loop_
_symmetry_equiv_pos_as_xyz
'x, y, z'
'-x, -y, -z'

loop_
_atom_site_label
_atom_site_type_symbol
_atom_site_fract_x
_atom_site_fract_y
_atom_site_fract_z
_atom_site_U_iso_or_equiv
_atom_site_adp_type
_atom_site_occupancy
_atom_site_symmetry_multiplicity
_atom_site_calc_flag
_atom_site_refinement_flags
Br1 Br 0.21148(4) 0.15150(3) 0.16758(3) 0.03491(15) Uani 1 1 d .
Br2 Br 0.36218(4) 0.19839(3) 0.30316(3) 0.03501(15) Uani 1 1 d .
Br3 Br 0.07674(4) 0.28081(3) 0.32294(3) 0.03612(15) Uani 1 1 d .
Br4 Br 0.21794(4) 0.36490(3) 0.18813(3) 0.03427(15) Uani 1 1 d .
Cu1 Cu 0.22197(5) 0.14913(4) 0.29440(4) 0.03863(19) Uani 1 1 d .
Cu2 Cu 0.33392(5) 0.21632(5) 0.18015(4) 0.03956(19) Uani 1 1 d .
Cu3 Cu 0.09997(5) 0.29276(5) 0.19366(4) 0.0429(2) Uani 1 1 d .
Cu4 Cu 0.21438(6) 0.33250(5) 0.31164(4) 0.03903(19) Uani 1 1 d .
P1 P 0.25078(11) 0.03374(9) 0.34371(8) 0.0354(4) Uani 1 1 d .
C11 C 0.3707(4) -0.0382(4) 0.3466(3) 0.0393(14) Uani 1 1 d .
C21 C 0.3975(5) -0.1116(4) 0.3809(4) 0.0457(16) Uani 1 1 d .
C31 C 0.3258(5) -0.1286(4) 0.4226(3) 0.0396(14) Uani 1 1 d .
C41 C 0.2233(4) -0.0793(4) 0.4254(3) 0.0391(14) Uani 1 1 d .
H41 H 0.1806 -0.0959 0.4548 0.047 Uiso 1 1 calc R
C51 C 0.1779(4) -0.0087(4) 0.3895(3) 0.0366(14) Uani 1 1 d .
C61 C 0.4482(4) -0.0171(4) 0.3058(3) 0.0426(15) Uani 1 1 d .
C71 C 0.5184(5) 0.0012(4) 0.3367(3) 0.0438(15) Uani 1 1 d .
C81 C 0.5900(5) 0.0204(4) 0.2971(4) 0.0543(18) Uani 1 1 d .
C91 C 0.5866(5) 0.0219(4) 0.2280(4) 0.0548(18) Uani 1 1 d .
H91 H 0.6356 0.0336 0.2006 0.066 Uiso 1 1 calc R
C101 C 0.5140(6) 0.0069(4) 0.1971(4) 0.059(2) Uani 1 1 d .
H101 H 0.5110 0.0112 0.1492 0.071 Uiso 1 1 calc R
C111 C 0.4461(5) -0.0141(4) 0.2355(3) 0.0420(15) Uani 1 1 d .
H111 H 0.3975 -0.0267 0.2141 0.050 Uiso 1 1 calc R
C121 C 0.5197(5) 0.0045(5) 0.4119(4) 0.0588(19) Uani 1 1 d .
H12A H 0.4631 -0.0059 0.4333 0.088 Uiso 1 1 calc R
H12B H 0.5144 0.0577 0.4255 0.088 Uiso 1 1 calc R
H12C H 0.5824 -0.0361 0.4264 0.088 Uiso 1 1 calc R
C131 C 0.6652(6) 0.0414(6) 0.3295(5) 0.076(3) Uani 1 1 d .
H13A H 0.7150 0.0445 0.2947 0.114 Uiso 1 1 calc R
H13B H 0.6983 0.0002 0.3627 0.114 Uiso 1 1 calc R
H13C H 0.6321 0.0933 0.3526 0.114 Uiso 1 1 calc R
C141 C 0.5020(5) -0.1717(4) 0.3689(4) 0.058(2) Uani 1 1 d .
H14A H 0.5454 -0.1601 0.3991 0.088 Uiso 1 1 calc R
H14B H 0.5255 -0.1689 0.3215 0.088 Uiso 1 1 calc R
H14C H 0.5037 -0.2255 0.3784 0.088 Uiso 1 1 calc R
C151 C 0.3568(5) -0.1999(4) 0.4679(4) 0.0448(16) Uani 1 1 d .
C161 C 0.3059(5) -0.2503(4) 0.4717(4) 0.0492(17) Uani 1 1 d .
H161 H 0.2515 -0.2405 0.4440 0.059 Uiso 1 1 calc R
C171 C 0.3334(6) -0.3149(4) 0.5157(4) 0.0570(19) Uani 1 1 d .
H171 H 0.2968 -0.3484 0.5187 0.068 Uiso 1 1 calc R
C181 C 0.4135(6) -0.3310(4) 0.5550(4) 0.062(2) Uani 1 1 d .
H181 H 0.4341 -0.3769 0.5834 0.074 Uiso 1 1 calc R
C191 C 0.4639(6) -0.2802(5) 0.5529(4) 0.067(2) Uani 1 1 d .
H191 H 0.5179 -0.2899 0.5809 0.080 Uiso 1 1 calc R
C201 C 0.4349(5) -0.2149(4) 0.5098(4) 0.0527(18) Uani 1 1 d .
H201 H 0.4691 -0.1796 0.5087 0.063 Uiso 1 1 calc R
C211 C 0.0665(4) 0.0311(4) 0.3917(3) 0.0392(14) Uani 1 1 d .
C221 C 0.0101(5) -0.0150(5) 0.3937(5) 0.067(2) Uani 1 1 d .
H221 H 0.0418 -0.0718 0.3948 0.080 Uiso 1 1 calc R
C231 C -0.0942(6) 0.0225(6) 0.3940(5) 0.081(3) Uani 1 1 d .
H231 H -0.1329 -0.0094 0.3949 0.097 Uiso 1 1 calc R
C241 C -0.1412(5) 0.1041(5) 0.3930(4) 0.059(2) Uani 1 1 d .
H241 H -0.2121 0.1291 0.3942 0.071 Uiso 1 1 calc R
C251 C -0.0848(5) 0.1484(5) 0.3902(4) 0.0551(18) Uani 1 1 d .
H251 H -0.1165 0.2052 0.3891 0.066 Uiso 1 1 calc R
C261 C 0.0181(5) 0.1124(4) 0.3890(4) 0.0479(17) Uani 1 1 d .
H261 H 0.0560 0.1449 0.3863 0.057 Uiso 1 1 calc R
P2 P 0.44590(11) 0.19529(10) 0.09606(8) 0.0373(4) Uani 1 1 d .
C12 C 0.4238(5) 0.1882(4) 0.0124(3) 0.0424(15) Uani 1 1 d .
C22 C 0.4972(5) 0.1795(4) -0.0418(3) 0.0428(15) Uani 1 1 d .
C32 C 0.5950(5) 0.1718(4) -0.0310(3) 0.0395(14) Uani 1 1 d .
C42 C 0.6237(4) 0.1810(4) 0.0332(3) 0.0410(15) Uani 1 1 d .
H42 H 0.6903 0.1774 0.0356 0.049 Uiso 1 1 calc R
C52 C 0.5655(4) 0.1947(4) 0.0935(3) 0.0362(13) Uani 1 1 d .
C62 C 0.3191(5) 0.1976(5) 0.0008(3) 0.0509(17) Uani 1 1 d .
C72 C 0.2974(6) 0.1327(5) -0.0142(4) 0.061(2) Uani 1 1 d .
C82 C 0.1971(6) 0.1442(6) -0.0228(4) 0.066(2) Uani 1 1 d .
C92 C 0.1249(7) 0.2198(7) -0.0165(4) 0.074(2) Uani 1 1 d .
H92 H 0.0580 0.2285 -0.0247 0.089 Uiso 1 1 calc R
C102 C 0.1462(6) 0.2821(6) 0.0011(5) 0.082(3) Uani 1 1 d .
H102 H 0.0929 0.3329 0.0078 0.099 Uiso 1 1 calc R
C112 C 0.2423(5) 0.2752(5) 0.0097(4) 0.0577(19) Uani 1 1 d .
H112 H 0.2564 0.3202 0.0210 0.069 Uiso 1 1 calc R
C122 C 0.3749(6) 0.0526(5) -0.0166(4) 0.068(2) Uani 1 1 d .
H12D H 0.4355 0.0538 -0.0408 0.102 Uiso 1 1 calc R
H12E H 0.3521 0.0168 -0.0405 0.102 Uiso 1 1 calc R
H12F H 0.3896 0.0332 0.0297 0.102 Uiso 1 1 calc R
C132 C 0.1707(7) 0.0774(7) -0.0380(5) 0.101(3) Uani 1 1 d .
H13D H 0.1059 0.0975 -0.0583 0.151 Uiso 1 1 calc R
H13E H 0.1664 0.0486 0.0040 0.151 Uiso 1 1 calc R
H13F H 0.2219 0.0410 -0.0701 0.151 Uiso 1 1 calc R
C142 C 0.4647(5) 0.1845(4) -0.1125(4) 0.0520(17) Uani 1 1 d .
H14D H 0.3957 0.2236 -0.1138 0.078 Uiso 1 1 calc R
H14E H 0.4686 0.1319 -0.1266 0.078 Uiso 1 1 calc R
H14F H 0.5085 0.2014 -0.1434 0.078 Uiso 1 1 calc R
C152 C 0.6729(5) 0.1559(4) -0.0883(3) 0.0416(15) Uani 1 1 d .
C162 C 0.7155(5) 0.2096(4) -0.1049(4) 0.060(2) Uani 1 1 d .
H162 H 0.6942 0.2584 -0.0800 0.071 Uiso 1 1 calc R
C172 C 0.7891(6) 0.1942(5) -0.1573(4) 0.072(2) Uani 1 1 d .
H172 H 0.8180 0.2322 -0.1680 0.086 Uiso 1 1 calc R
C182 C 0.8210(6) 0.1229(5) -0.1943(4) 0.065(2) Uani 1 1 d .
H182 H 0.8704 0.1123 -0.2310 0.078 Uiso 1 1 calc R
C192 C 0.7795(5) 0.0689(5) -0.1766(4) 0.0539(18) Uani 1 1 d .
H192 H 0.8006 0.0199 -0.2010 0.065 Uiso 1 1 calc R
C202 C 0.7075(4) 0.0849(4) -0.1237(3) 0.0436(15) Uani 1 1 d .
H202 H 0.6810 0.0457 -0.1113 0.052 Uiso 1 1 calc R
C212 C 0.6034(4) 0.2110(4) 0.1570(3) 0.0403(14) Uani 1 1 d .
C222 C 0.7026(5) 0.1700(4) 0.1717(3) 0.0458(16) Uani 1 1 d .
H222 H 0.7467 0.1307 0.1407 0.055 Uiso 1 1 calc R
C232 C 0.7377(5) 0.1854(4) 0.2300(4) 0.0530(18) Uani 1 1 d .
H232 H 0.8052 0.1554 0.2398 0.064 Uiso 1 1 calc R
C242 C 0.6759(5) 0.2440(5) 0.2749(4) 0.0542(18) Uani 1 1 d .
H242 H 0.7012 0.2557 0.3145 0.065 Uiso 1 1 calc R
C252 C 0.5768(5) 0.2856(4) 0.2616(4) 0.0515(17) Uani 1 1 d .
H252 H 0.5332 0.3247 0.2930 0.062 Uiso 1 1 calc R
C262 C 0.5412(5) 0.2702(4) 0.2027(3) 0.0438(15) Uani 1 1 d .
H262 H 0.4737 0.3003 0.1931 0.053 Uiso 1 1 calc R
P3 P -0.04272(11) 0.35770(10) 0.15020(9) 0.0406(4) Uani 1 1 d .
C13 C -0.1024(5) 0.4597(4) 0.1554(3) 0.0434(15) Uani 1 1 d .
C23 C -0.1954(4) 0.5042(4) 0.1298(3) 0.0405(15) Uani 1 1 d .
C33 C -0.2457(4) 0.4668(4) 0.0945(3) 0.0384(14) Uani 1 1 d .
C43 C -0.2115(4) 0.3839(4) 0.0873(3) 0.0425(15) Uani 1 1 d .
H43 H -0.2525 0.3640 0.0645 0.051 Uiso 1 1 calc R
C53 C -0.1242(4) 0.3278(4) 0.1099(3) 0.0417(15) Uani 1 1 d .
C63 C -0.0478(5) 0.5011(4) 0.1913(4) 0.0538(19) Uani 1 1 d .
C73 C 0.0075(6) 0.5355(4) 0.1552(4) 0.060(2) Uani 1 1 d .
C83 C 0.0588(6) 0.5755(5) 0.1871(7) 0.080(3) Uani 1 1 d .
C93 C 0.0537(7) 0.5746(5) 0.2567(7) 0.089(4) Uani 1 1 d .
H93 H 0.0866 0.6017 0.2798 0.107 Uiso 1 1 calc R
C103 C 0.0032(7) 0.5363(6) 0.2943(6) 0.096(4) Uani 1 1 d .
H103 H 0.0047 0.5350 0.3424 0.115 Uiso 1 1 calc R
C113 C -0.0505(6) 0.4991(5) 0.2631(4) 0.063(2) Uani 1 1 d .
H113 H -0.0873 0.4736 0.2889 0.075 Uiso 1 1 calc R
C123 C 0.0187(6) 0.5311(5) 0.0821(5) 0.069(2) Uani 1 1 d .
H12G H 0.0678 0.4781 0.0679 0.104 Uiso 1 1 calc R
H12H H 0.0418 0.5724 0.0644 0.104 Uiso 1 1 calc R
H12I H -0.0458 0.5399 0.0641 0.104 Uiso 1 1 calc R
C133 C 0.1159(8) 0.6153(7) 0.1522(7) 0.120(5) Uani 1 1 d .
H13G H 0.0707 0.6636 0.1303 0.180 Uiso 1 1 calc R
H13H H 0.1625 0.5793 0.1177 0.180 Uiso 1 1 calc R
H13I H 0.1535 0.6301 0.1849 0.180 Uiso 1 1 calc R
C143 C -0.2437(5) 0.5935(4) 0.1425(4) 0.0562(19) Uani 1 1 d .
H14G H -0.3145 0.6131 0.1334 0.084 Uiso 1 1 calc R
H14H H -0.2102 0.6205 0.1125 0.084 Uiso 1 1 calc R
H14I H -0.2376 0.6047 0.1900 0.084 Uiso 1 1 calc R
C153 C -0.3387(4) 0.5167(4) 0.0603(3) 0.0388(14) Uani 1 1 d .
C163 C -0.4338(5) 0.5314(4) 0.0897(4) 0.0501(17) Uani 1 1 d .
H163 H -0.4418 0.5096 0.1329 0.060 Uiso 1 1 calc R
C173 C -0.5178(5) 0.5784(4) 0.0555(4) 0.0550(18) Uani 1 1 d .
H173 H -0.5828 0.5881 0.0756 0.066 Uiso 1 1 calc R
C183 C -0.5073(5) 0.6106(4) -0.0068(4) 0.0510(17) Uani 1 1 d .
H183 H -0.5648 0.6434 -0.0292 0.061 Uiso 1 1 calc R
C193 C -0.4128(5) 0.5954(4) -0.0369(4) 0.0517(17) Uani 1 1 d .
H193 H -0.4050 0.6166 -0.0804 0.062 Uiso 1 1 calc R
C203 C -0.3306(5) 0.5493(4) -0.0033(4) 0.0501(17) Uani 1 1 d .
H203 H -0.2659 0.5393 -0.0241 0.060 Uiso 1 1 calc R
C213 C -0.0971(4) 0.2405(4) 0.0977(4) 0.0508(18) Uani 1 1 d .
C223 C -0.1218(5) 0.2138(4) 0.0395(4) 0.057(2) Uani 1 1 d .
H223 H -0.1565 0.2517 0.0066 0.068 Uiso 1 1 calc R
C233 C -0.0974(6) 0.1332(5) 0.0280(5) 0.073(3) Uani 1 1 d .
H233 H -0.1142 0.1156 -0.0126 0.088 Uiso 1 1 calc R
C243 C -0.0479(6) 0.0781(5) 0.0768(6) 0.083(3) Uani 1 1 d .
H243 H -0.0321 0.0227 0.0700 0.099 Uiso 1 1 calc R
C253 C -0.0222(5) 0.1032(5) 0.1340(6) 0.077(3) Uani 1 1 d .
H253 H 0.0137 0.0650 0.1663 0.092 Uiso 1 1 calc R
C263 C -0.0476(5) 0.1836(4) 0.1457(5) 0.061(2) Uani 1 1 d .
H263 H -0.0312 0.2005 0.1867 0.074 Uiso 1 1 calc R
P4 P 0.23261(12) 0.39735(10) 0.39769(8) 0.0374(4) Uani 1 1 d .
C14 C 0.2269(5) 0.3626(4) 0.4800(3) 0.0402(15) Uani 1 1 d .
C24 C 0.2529(5) 0.3946(4) 0.5365(3) 0.0429(15) Uani 1 1 d .
C34 C 0.2880(5) 0.4563(4) 0.5303(3) 0.0410(15) Uani 1 1 d .
C44 C 0.3040(5) 0.4881(4) 0.4679(3) 0.0399(14) Uani 1 1 d .
H44 H 0.3334 0.5265 0.4686 0.048 Uiso 1 1 calc R
C54 C 0.2817(4) 0.4698(4) 0.4046(3) 0.0356(13) Uani 1 1 d .
C64 C 0.1934(5) 0.2943(4) 0.4898(3) 0.0498(17) Uani 1 1 d .
C74 C 0.0961(5) 0.3071(4) 0.5051(3) 0.0531(18) Uani 1 1 d .
C84 C 0.0695(7) 0.2407(5) 0.5170(3) 0.057(2) Uani 1 1 d .
C94 C 0.1408(6) 0.1642(5) 0.5112(4) 0.061(2) Uani 1 1 d .
H94 H 0.1224 0.1198 0.5192 0.073 Uiso 1 1 calc R
C104 C 0.2390(6) 0.1515(4) 0.4938(4) 0.061(2) Uani 1 1 d .
H104 H 0.2872 0.0983 0.4876 0.073 Uiso 1 1 calc R
C114 C 0.2685(5) 0.2147(4) 0.4852(3) 0.0434(15) Uani 1 1 d .
H114 H 0.3371 0.2058 0.4764 0.052 Uiso 1 1 calc R
C124 C 0.0183(5) 0.3897(4) 0.5066(4) 0.0551(18) Uani 1 1 d .
H12J H 0.0483 0.4277 0.5172 0.083 Uiso 1 1 calc R
H12K H -0.0348 0.3935 0.5415 0.083 Uiso 1 1 calc R
H12L H -0.0099 0.4026 0.4621 0.083 Uiso 1 1 calc R
C134 C -0.0379(7) 0.2553(6) 0.5315(5) 0.084(3) Uani 1 1 d .
H13J H -0.0476 0.2056 0.5245 0.127 Uiso 1 1 calc R
H13K H -0.0783 0.2967 0.5007 0.127 Uiso 1 1 calc R
H13L H -0.0583 0.2733 0.5786 0.127 Uiso 1 1 calc R
C144 C 0.2445(5) 0.3602(4) 0.6049(3) 0.0455(16) Uani 1 1 d .
H14J H 0.1782 0.3586 0.6129 0.068 Uiso 1 1 calc R
H14K H 0.2542 0.3937 0.6398 0.068 Uiso 1 1 calc R
H14L H 0.2958 0.3058 0.6071 0.068 Uiso 1 1 calc R
C154 C 0.3137(5) 0.4884(4) 0.5917(3) 0.0464(16) Uani 1 1 d .
C164 C 0.4081(6) 0.4558(5) 0.6166(4) 0.066(2) Uani 1 1 d .
H164 H 0.4598 0.4120 0.5936 0.079 Uiso 1 1 calc R
C174 C 0.4266(8) 0.4871(6) 0.6747(5) 0.084(3) Uani 1 1 d .
H174 H 0.4922 0.4651 0.6900 0.101 Uiso 1 1 calc R
C184 C 0.3574(9) 0.5461(7) 0.7101(4) 0.081(3) Uani 1 1 d .
H184 H 0.3722 0.5637 0.7514 0.098 Uiso 1 1 calc R
C194 C 0.2610(8) 0.5829(6) 0.6858(4) 0.077(3) Uani 1 1 d .
H194 H 0.2110 0.6272 0.7093 0.092 Uiso 1 1 calc R
C204 C 0.2404(6) 0.5528(5) 0.6265(4) 0.0563(19) Uani 1 1 d .
H204 H 0.1756 0.5766 0.6099 0.068 Uiso 1 1 calc R
C214 C 0.2999(4) 0.5133(4) 0.3432(3) 0.0376(14) Uani 1 1 d .
C224 C 0.2799(5) 0.5949(4) 0.3486(3) 0.0478(16) Uani 1 1 d .
H224 H 0.2527 0.6226 0.3902 0.057 Uiso 1 1 calc R
C234 C 0.3001(6) 0.6352(5) 0.2926(4) 0.059(2) Uani 1 1 d .
H234 H 0.2870 0.6906 0.2960 0.071 Uiso 1 1 calc R
C244 C 0.3388(5) 0.5954(5) 0.2322(3) 0.0532(18) Uani 1 1 d .
H244 H 0.3536 0.6230 0.1942 0.064 Uiso 1 1 calc R
C254 C 0.3562(5) 0.5150(4) 0.2268(3) 0.0462(16) Uani 1 1 d .
H254 H 0.3816 0.4878 0.1847 0.055 Uiso 1 1 calc R
C264 C 0.3370(4) 0.4748(4) 0.2817(3) 0.0410(15) Uani 1 1 d .
H264 H 0.3493 0.4196 0.2775 0.049 Uiso 1 1 calc R

loop_
_atom_site_aniso_label
_atom_site_aniso_U_11
_atom_site_aniso_U_22
_atom_site_aniso_U_33
_atom_site_aniso_U_23
_atom_site_aniso_U_13
_atom_site_aniso_U_12
Br1 0.0326(3) 0.0344(3) 0.0361(3) -0.0017(2) -0.0038(2) -0.0110(2)
Br2 0.0338(3) 0.0379(3) 0.0328(3) 0.0041(2) -0.0060(2) -0.0129(3)
Br3 0.0329(3) 0.0346(3) 0.0396(3) -0.0022(3) 0.0000(2) -0.0120(3)
Br4 0.0342(3) 0.0351(3) 0.0323(3) 0.0026(2) -0.0060(2) -0.0117(3)
Cu1 0.0379(4) 0.0353(4) 0.0406(4) 0.0060(3) -0.0026(3) -0.0123(3)
Cu2 0.0333(4) 0.0501(5) 0.0328(4) -0.0013(3) 0.0009(3) -0.0140(3)
Cu3 0.0357(4) 0.0383(4) 0.0519(5) 0.0008(4) -0.0136(3) -0.0096(3)
Cu4 0.0477(4) 0.0407(4) 0.0327(4) -0.0035(3) -0.0041(3) -0.0212(4)
P1 0.0331(8) 0.0334(8) 0.0377(9) 0.0039(7) -0.0007(7) -0.0113(7)
C11 0.038(3) 0.034(3) 0.041(4) 0.003(3) 0.001(3) -0.010(3)
C21 0.045(4) 0.033(4) 0.057(4) 0.005(3) 0.000(3) -0.013(3)
C31 0.047(4) 0.031(3) 0.042(4) 0.007(3) -0.003(3) -0.017(3)
C41 0.039(3) 0.039(4) 0.042(4) 0.004(3) -0.003(3) -0.019(3)
C51 0.038(3) 0.035(3) 0.038(3) -0.003(3) -0.001(3) -0.016(3)
C61 0.035(3) 0.034(3) 0.051(4) 0.002(3) 0.000(3) -0.005(3)
C71 0.041(3) 0.040(4) 0.047(4) 0.006(3) -0.007(3) -0.011(3)
C81 0.038(4) 0.052(4) 0.073(6) 0.011(4) -0.003(3) -0.018(3)
C91 0.044(4) 0.051(4) 0.062(5) 0.005(4) 0.010(4) -0.013(3)
C101 0.070(5) 0.043(4) 0.061(5) -0.005(3) 0.018(4) -0.023(4)
C111 0.040(3) 0.037(4) 0.044(4) -0.008(3) 0.001(3) -0.010(3)
C121 0.052(4) 0.076(5) 0.058(5) 0.007(4) -0.014(4) -0.033(4)
C131 0.060(5) 0.093(7) 0.092(7) 0.017(5) -0.003(5) -0.049(5)
C141 0.045(4) 0.033(4) 0.080(6) 0.014(4) 0.006(4) 0.001(3)
C151 0.044(4) 0.030(3) 0.054(4) 0.000(3) 0.007(3) -0.009(3)
C161 0.063(4) 0.040(4) 0.049(4) 0.003(3) -0.002(3) -0.026(3)
C171 0.081(5) 0.033(4) 0.056(5) 0.004(3) 0.005(4) -0.022(4)
C181 0.080(5) 0.039(4) 0.050(5) 0.016(3) 0.002(4) -0.007(4)
C191 0.059(5) 0.060(5) 0.073(6) 0.021(4) -0.005(4) -0.016(4)
C201 0.047(4) 0.046(4) 0.065(5) 0.017(4) -0.009(3) -0.018(3)
C211 0.034(3) 0.047(4) 0.040(4) 0.005(3) -0.006(3) -0.020(3)
C221 0.045(4) 0.061(5) 0.103(7) 0.038(5) -0.024(4) -0.028(4)
C231 0.054(5) 0.091(7) 0.114(8) 0.045(6) -0.034(5) -0.044(5)
C241 0.034(4) 0.084(6) 0.059(5) 0.018(4) -0.010(3) -0.023(4)
C251 0.041(4) 0.055(4) 0.066(5) 0.002(4) -0.004(3) -0.016(3)
C261 0.037(3) 0.045(4) 0.064(5) 0.010(3) -0.008(3) -0.018(3)
P2 0.0305(8) 0.0479(10) 0.0303(8) 0.0011(7) -0.0003(6) -0.0123(7)
C12 0.042(3) 0.045(4) 0.035(4) 0.004(3) -0.006(3) -0.011(3)
C22 0.055(4) 0.046(4) 0.026(3) -0.001(3) -0.002(3) -0.017(3)
C32 0.043(3) 0.034(3) 0.042(4) 0.004(3) -0.001(3) -0.016(3)
C42 0.033(3) 0.044(4) 0.043(4) -0.001(3) 0.003(3) -0.013(3)
C52 0.035(3) 0.036(3) 0.035(3) 0.004(3) -0.001(3) -0.011(3)
C62 0.056(4) 0.068(5) 0.028(3) -0.001(3) 0.000(3) -0.023(4)
C72 0.069(5) 0.075(6) 0.034(4) -0.001(4) 0.004(3) -0.025(4)
C82 0.052(5) 0.117(8) 0.035(4) 0.001(4) 0.005(3) -0.041(5)
C92 0.069(6) 0.106(8) 0.060(5) 0.015(5) -0.019(4) -0.047(6)
C102 0.059(5) 0.086(7) 0.074(6) 0.013(5) 0.002(4) 0.001(5)
C112 0.038(4) 0.073(5) 0.049(4) 0.001(4) -0.006(3) -0.007(4)
C122 0.071(5) 0.068(6) 0.070(6) -0.003(4) 0.003(4) -0.034(5)
C132 0.084(7) 0.153(11) 0.087(7) -0.009(7) 0.000(6) -0.072(7)
C142 0.049(4) 0.055(4) 0.048(4) 0.010(3) -0.013(3) -0.015(3)
C152 0.040(3) 0.042(4) 0.040(4) 0.003(3) 0.006(3) -0.014(3)
C162 0.058(4) 0.044(4) 0.071(5) -0.004(4) 0.019(4) -0.017(4)
C172 0.076(6) 0.061(5) 0.078(6) -0.003(4) 0.023(5) -0.031(4)
C182 0.064(5) 0.076(6) 0.052(5) -0.002(4) 0.015(4) -0.027(4)
C192 0.050(4) 0.063(5) 0.048(4) -0.015(4) 0.007(3) -0.021(4)
C202 0.037(3) 0.054(4) 0.039(4) -0.009(3) 0.003(3) -0.018(3)
C212 0.038(3) 0.049(4) 0.039(4) 0.007(3) -0.005(3) -0.022(3)
C222 0.037(3) 0.048(4) 0.045(4) 0.006(3) -0.001(3) -0.009(3)
C232 0.037(4) 0.067(5) 0.056(5) 0.005(4) -0.010(3) -0.020(3)
C242 0.053(4) 0.066(5) 0.052(4) 0.009(4) -0.019(3) -0.030(4)
C252 0.051(4) 0.062(5) 0.045(4) -0.006(3) -0.004(3) -0.025(4)
C262 0.040(3) 0.048(4) 0.044(4) 0.004(3) -0.010(3) -0.017(3)
P3 0.0331(8) 0.0342(9) 0.0520(10) -0.0033(7) -0.0126(7) -0.0084(7)
C13 0.038(3) 0.041(4) 0.051(4) -0.003(3) -0.011(3) -0.014(3)
C23 0.033(3) 0.035(3) 0.049(4) 0.000(3) -0.013(3) -0.006(3)
C33 0.029(3) 0.037(3) 0.046(4) 0.001(3) -0.008(3) -0.008(3)
C43 0.032(3) 0.046(4) 0.051(4) -0.005(3) -0.011(3) -0.016(3)
C53 0.030(3) 0.040(4) 0.054(4) -0.003(3) -0.007(3) -0.012(3)
C63 0.039(4) 0.029(4) 0.087(6) -0.014(3) -0.019(4) -0.003(3)
C73 0.052(4) 0.046(4) 0.077(6) 0.008(4) -0.027(4) -0.011(4)
C83 0.056(5) 0.047(5) 0.136(10) -0.001(5) -0.049(6) -0.013(4)
C93 0.048(5) 0.046(5) 0.166(12) -0.033(6) -0.016(6) -0.007(4)
C103 0.068(6) 0.088(7) 0.103(8) -0.062(6) -0.033(6) 0.010(5)
C113 0.057(4) 0.055(5) 0.059(5) -0.021(4) -0.020(4) 0.000(4)
C123 0.051(4) 0.063(5) 0.091(7) 0.023(5) -0.010(4) -0.020(4)
C133 0.075(7) 0.093(8) 0.208(15) 0.005(8) -0.045(8) -0.044(6)
C143 0.051(4) 0.034(4) 0.080(6) -0.003(4) -0.028(4) -0.009(3)
C153 0.036(3) 0.035(3) 0.044(4) -0.001(3) -0.008(3) -0.011(3)
C163 0.034(3) 0.052(4) 0.059(5) 0.010(3) -0.008(3) -0.012(3)
C173 0.035(4) 0.057(5) 0.068(5) 0.001(4) -0.009(3) -0.012(3)
C183 0.047(4) 0.040(4) 0.063(5) 0.004(3) -0.023(3) -0.011(3)
C193 0.055(4) 0.047(4) 0.054(4) 0.009(3) -0.015(3) -0.020(3)
C203 0.045(4) 0.059(5) 0.047(4) 0.006(3) -0.006(3) -0.020(3)
C213 0.026(3) 0.036(4) 0.091(6) -0.004(4) -0.003(3) -0.013(3)
C223 0.030(3) 0.048(4) 0.091(6) -0.022(4) 0.000(3) -0.013(3)
C233 0.044(4) 0.063(6) 0.115(8) -0.036(5) 0.008(5) -0.024(4)
C243 0.037(4) 0.049(5) 0.163(11) -0.026(6) 0.016(5) -0.021(4)
C253 0.033(4) 0.040(4) 0.155(10) 0.001(5) -0.003(5) -0.011(3)
C263 0.034(4) 0.050(5) 0.099(7) -0.003(4) -0.007(4) -0.015(3)
P4 0.0472(9) 0.0421(9) 0.0303(8) -0.0025(7) -0.0025(7) -0.0253(8)
C14 0.052(4) 0.049(4) 0.030(3) 0.003(3) -0.002(3) -0.032(3)
C24 0.047(4) 0.046(4) 0.041(4) 0.005(3) -0.007(3) -0.024(3)
C34 0.047(4) 0.048(4) 0.035(3) -0.003(3) -0.008(3) -0.023(3)
C44 0.046(4) 0.036(3) 0.046(4) 0.004(3) -0.012(3) -0.023(3)
C54 0.034(3) 0.043(4) 0.029(3) 0.000(3) -0.005(2) -0.015(3)
C64 0.056(4) 0.062(5) 0.034(4) -0.003(3) -0.006(3) -0.026(4)
C74 0.057(4) 0.056(5) 0.038(4) -0.013(3) -0.005(3) -0.011(4)
C84 0.092(6) 0.065(5) 0.035(4) 0.006(3) 0.001(4) -0.054(5)
C94 0.059(5) 0.074(6) 0.058(5) -0.004(4) -0.001(4) -0.035(4)
C104 0.081(6) 0.041(4) 0.055(5) 0.000(3) -0.011(4) -0.017(4)
C114 0.048(4) 0.034(4) 0.044(4) -0.002(3) 0.001(3) -0.013(3)
C124 0.049(4) 0.051(4) 0.068(5) -0.003(4) -0.010(4) -0.021(3)
C134 0.093(7) 0.076(6) 0.084(7) -0.007(5) -0.001(5) -0.033(5)
C144 0.062(4) 0.046(4) 0.031(3) -0.006(3) -0.007(3) -0.022(3)
C154 0.070(5) 0.055(4) 0.032(3) 0.001(3) -0.006(3) -0.044(4)
C164 0.081(5) 0.069(5) 0.063(5) 0.013(4) -0.039(4) -0.041(5)
C174 0.111(8) 0.097(8) 0.078(7) 0.023(6) -0.048(6) -0.071(7)
C184 0.145(9) 0.107(8) 0.035(5) 0.014(5) -0.033(5) -0.093(8)
C194 0.132(8) 0.088(6) 0.043(5) -0.014(4) 0.013(5) -0.081(6)
C204 0.071(5) 0.069(5) 0.046(4) -0.005(4) -0.002(4) -0.046(4)
C214 0.040(3) 0.044(4) 0.032(3) 0.003(3) -0.006(3) -0.020(3)
C224 0.069(5) 0.044(4) 0.038(4) 0.006(3) -0.007(3) -0.030(4)
C234 0.089(6) 0.057(5) 0.046(4) 0.011(4) -0.011(4) -0.042(4)
C244 0.067(5) 0.065(5) 0.035(4) 0.005(3) -0.005(3) -0.033(4)
C254 0.054(4) 0.058(4) 0.032(4) -0.003(3) -0.006(3) -0.027(3)
C264 0.043(3) 0.056(4) 0.033(3) 0.001(3) -0.005(3) -0.028(3)

loop_
_atom_type_symbol
_atom_type_description
_atom_type_scat_dispersion_real
_atom_type_scat_dispersion_imag
_atom_type_scat_source
C C 0.0033 0.0016 'International Tables Vol C Tables 4.2.6.8 and 6.1.1.4'
H H 0.0000 0.0000 'International Tables Vol C Tables 4.2.6.8 and 6.1.1.4'
Br Br -0.2901 2.4595 'International Tables Vol C Tables 4.2.6.8 and 6.1.1.4'
Cu Cu 0.3201 1.2651 'International Tables Vol C Tables 4.2.6.8 and 6.1.1.4'
P P 0.1023 0.0942 'International Tables Vol C Tables 4.2.6.8 and 6.1.1.4'

loop_
_geom_angle_atom_site_label_1
_geom_angle_atom_site_label_2
_geom_angle_atom_site_label_3
_geom_angle
Cu3 Br1 Cu1 81.00(3)
Cu3 Br1 Cu2 77.58(3)
Cu1 Br1 Cu2 78.42(3)
Cu2 Br2 Cu4 82.40(3)
Cu2 Br2 Cu1 78.49(3)
Cu4 Br2 Cu1 81.13(3)
Cu4 Br3 Cu1 81.72(3)
Cu4 Br3 Cu3 78.23(3)
Cu1 Br3 Cu3 78.99(3)
Cu4 Br4 Cu3 79.33(3)
Cu4 Br4 Cu2 81.74(3)
Cu3 Br4 Cu2 75.91(3)
P1 Cu1 Br1 116.09(5)
P1 Cu1 Br3 126.74(5)
Br1 Cu1 Br3 98.39(3)
P1 Cu1 Br2 113.36(5)
Br1 Cu1 Br2 100.28(3)
Br3 Cu1 Br2 97.54(3)
P2 Cu2 Br2 127.40(5)
P2 Cu2 Br1 114.90(5)
Br2 Cu2 Br1 101.98(3)
P2 Cu2 Br4 110.70(6)
Br2 Cu2 Br4 96.09(3)
Br1 Cu2 Br4 101.65(3)
P3 Cu3 Br1 125.18(5)
P3 Cu3 Br4 115.01(6)
Br1 Cu3 Br4 103.60(3)
P3 Cu3 Br3 111.00(6)
Br1 Cu3 Br3 98.60(3)
Br4 Cu3 Br3 99.47(3)
P4 Cu4 Br4 129.21(6)
P4 Cu4 Br3 117.62(5)
Br4 Cu4 Br3 101.67(3)
P4 Cu4 Br2 107.69(6)
Br4 Cu4 Br2 96.34(3)
Br3 Cu4 Br2 98.18(3)
C11 P1 C51 103.6(3)
C11 P1 Cu1 121.4(2)
C51 P1 Cu1 134.9(2)
C21 C11 C61 120.7(5)
C21 C11 P1 125.6(5)
C61 C11 P1 113.7(4)
C11 C21 C31 120.3(6)
C11 C21 C141 118.0(6)
C31 C21 C141 121.6(6)
C21 C31 C41 122.6(6)
C21 C31 C151 120.5(6)
C41 C31 C151 116.8(5)
C51 C41 C31 126.9(6)
C51 C41 H41 116.6
C31 C41 H41 116.6
C41 C51 C211 119.9(5)
C41 C51 P1 119.9(5)
C211 C51 P1 120.2(5)
C71 C61 C111 120.0(6)
C71 C61 C11 121.4(6)
C111 C61 C11 118.5(6)
C61 C71 C81 120.0(7)
C61 C71 C121 122.2(6)
C81 C71 C121 117.7(6)
C91 C81 C71 118.5(7)
C91 C81 C131 120.7(7)
C71 C81 C131 120.8(7)
C81 C91 C101 121.6(7)
C81 C91 H91 119.2
C101 C91 H91 119.2
C111 C101 C91 120.0(8)
C111 C101 H101 120.0
C91 C101 H101 120.0
C101 C111 C61 119.8(7)
C101 C111 H111 120.1
C61 C111 H111 120.1
C71 C121 H12A 109.5
C71 C121 H12B 109.5
H12A C121 H12B 109.5
C71 C121 H12C 109.5
H12A C121 H12C 109.5
H12B C121 H12C 109.5
C81 C131 H13A 109.5
C81 C131 H13B 109.5
H13A C131 H13B 109.5
C81 C131 H13C 109.5
H13A C131 H13C 109.5
H13B C131 H13C 109.5
C21 C141 H14A 109.5
C21 C141 H14B 109.5
H14A C141 H14B 109.5
C21 C141 H14C 109.5
H14A C141 H14C 109.5
H14B C141 H14C 109.5
C161 C151 C201 118.5(6)
C161 C151 C31 121.1(6)
C201 C151 C31 120.3(6)
C151 C161 C171 120.5(7)
C151 C161 H161 119.8
C171 C161 H161 119.8
C181 C171 C161 120.5(7)
C181 C171 H171 119.7
C161 C171 H171 119.7
C171 C181 C191 119.7(7)
C171 C181 H181 120.1
C191 C181 H181 120.1
C181 C191 C201 119.5(8)
C181 C191 H191 120.3
C201 C191 H191 120.3
C191 C201 C151 121.2(7)
C191 C201 H201 119.4
C151 C201 H201 119.4
C261 C211 C221 118.3(6)
C261 C211 C51 121.9(5)
C221 C211 C51 119.7(6)
C211 C221 C231 119.5(7)
C211 C221 H221 120.2
C231 C221 H221 120.2
C241 C231 C221 121.1(7)
C241 C231 H231 119.4
C221 C231 H231 119.4
C251 C241 C231 118.6(7)
C251 C241 H241 120.7
C231 C241 H241 120.7
C241 C251 C261 121.0(7)
C241 C251 H251 119.5
C261 C251 H251 119.5
C211 C261 C251 121.4(6)
C211 C261 H261 119.3
C251 C261 H261 119.3
C12 P2 C52 104.9(3)
C12 P2 Cu2 124.1(2)
C52 P2 Cu2 130.6(2)
C22 C12 C62 122.6(6)
C22 C12 P2 122.5(5)
C62 C12 P2 114.8(4)
C32 C22 C12 122.6(6)
C32 C22 C142 120.1(6)
C12 C22 C142 117.2(6)
C42 C32 C22 122.2(6)
C42 C32 C152 116.4(5)
C22 C32 C152 121.5(6)
C52 C42 C32 126.7(6)
C52 C42 H42 116.6
C32 C42 H42 116.6
C42 C52 C212 120.5(5)
C42 C52 P2 120.5(5)
C212 C52 P2 118.9(4)
C72 C62 C112 121.1(7)
C72 C62 C12 121.2(7)
C112 C62 C12 117.6(6)
C62 C72 C82 119.1(8)
C62 C72 C122 120.7(7)
C82 C72 C122 120.1(8)
C92 C82 C72 118.8(8)
C92 C82 C132 120.2(8)
C72 C82 C132 121.0(9)
C102 C92 C82 121.6(8)
C102 C92 H92 119.2
C82 C92 H92 119.2
C92 C102 C112 122.6(9)
C92 C102 H102 118.7
C112 C102 H102 118.7
C102 C112 C62 116.7(8)
C102 C112 H112 121.6
C62 C112 H112 121.6
C72 C122 H12D 109.5
C72 C122 H12E 109.5
H12D C122 H12E 109.5
C72 C122 H12F 109.5
H12D C122 H12F 109.5
H12E C122 H12F 109.5
C82 C132 H13D 109.5
C82 C132 H13E 109.5
H13D C132 H13E 109.5
C82 C132 H13F 109.5
H13D C132 H13F 109.5
H13E C132 H13F 109.5
C22 C142 H14D 109.5
C22 C142 H14E 109.5
H14D C142 H14E 109.5
C22 C142 H14F 109.5
H14D C142 H14F 109.5
H14E C142 H14F 109.5
C162 C152 C202 118.1(6)
C162 C152 C32 121.1(6)
C202 C152 C32 120.7(6)
C152 C162 C172 121.0(7)
C152 C162 H162 119.5
C172 C162 H162 119.5
C162 C172 C182 120.2(7)
C162 C172 H172 119.9
C182 C172 H172 119.9
C192 C182 C172 118.4(7)
C192 C182 H182 120.8
C172 C182 H182 120.8
C182 C192 C202 120.6(7)
C182 C192 H192 119.7
C202 C192 H192 119.7
C152 C202 C192 121.6(6)
C152 C202 H202 119.2
C192 C202 H202 119.2
C222 C212 C262 118.0(6)
C222 C212 C52 121.1(6)
C262 C212 C52 120.9(5)
C232 C222 C212 121.1(6)
C232 C222 H222 119.4
C212 C222 H222 119.4
C222 C232 C242 120.5(6)
C222 C232 H232 119.7
C242 C232 H232 119.7
C232 C242 C252 119.5(7)
C232 C242 H242 120.3
C252 C242 H242 120.3
C262 C252 C242 120.0(7)
C262 C252 H252 120.0
C242 C252 H252 120.0
C252 C262 C212 120.7(6)
C252 C262 H262 119.6
C212 C262 H262 119.6
C13 P3 C53 104.1(3)
C13 P3 Cu3 122.5(2)
C53 P3 Cu3 133.3(2)
C23 C13 C63 120.4(6)
C23 C13 P3 124.7(5)
C63 C13 P3 114.9(5)
C13 C23 C33 121.1(6)
C13 C23 C143 119.4(5)
C33 C23 C143 119.5(5)
C43 C33 C23 122.8(5)
C43 C33 C153 117.3(5)
C23 C33 C153 119.8(5)
C53 C43 C33 126.6(6)
C53 C43 H43 116.7
C33 C43 H43 116.7
C43 C53 C213 120.3(6)
C43 C53 P3 120.4(5)
C213 C53 P3 119.2(5)
C73 C63 C113 120.8(7)
C73 C63 C13 120.4(7)
C113 C63 C13 118.7(7)
C63 C73 C83 121.9(9)
C63 C73 C123 121.3(7)
C83 C73 C123 116.8(9)
C93 C83 C73 116.6(10)
C93 C83 C133 118.5(9)
C73 C83 C133 124.9(11)
C103 C93 C83 122.6(9)
C103 C93 H93 118.7
C83 C93 H93 118.7
C93 C103 C113 121.0(10)
C93 C103 H103 119.5
C113 C103 H103 119.5
C103 C113 C63 117.0(9)
C103 C113 H113 121.5
C63 C113 H113 121.5
C73 C123 H12G 109.5
C73 C123 H12H 109.5
H12G C123 H12H 109.5
C73 C123 H12I 109.5
H12G C123 H12I 109.5
H12H C123 H12I 109.5
C83 C133 H13G 109.5
C83 C133 H13H 109.5
H13G C133 H13H 109.5
C83 C133 H13I 109.5
H13G C133 H13I 109.5
H13H C133 H13I 109.5
C23 C143 H14G 109.5
C23 C143 H14H 109.5
H14G C143 H14H 109.5
C23 C143 H14I 109.5
H14G C143 H14I 109.5
H14H C143 H14I 109.5
C163 C153 C203 118.1(6)
C163 C153 C33 122.4(6)
C203 C153 C33 119.5(6)
C153 C163 C173 119.9(7)
C153 C163 H163 120.0
C173 C163 H163 120.0
C183 C173 C163 120.5(7)
C183 C173 H173 119.7
C163 C173 H173 119.7
C173 C183 C193 120.0(6)
C173 C183 H183 120.0
C193 C183 H183 120.0
C203 C193 C183 119.3(7)
C203 C193 H193 120.3
C183 C193 H193 120.3
C193 C203 C153 122.1(6)
C193 C203 H203 118.9
C153 C203 H203 118.9
C223 C213 C263 118.0(7)
C223 C213 C53 121.2(7)
C263 C213 C53 120.8(7)
C213 C223 C233 121.5(8)
C213 C223 H223 119.2
C233 C223 H223 119.2
C223 C233 C243 118.9(9)
C223 C233 H233 120.5
C243 C233 H233 120.5
C253 C243 C233 120.4(8)
C253 C243 H243 119.8
C233 C243 H243 119.8
C243 C253 C263 120.5(9)
C243 C253 H253 119.8
C263 C253 H253 119.8
C253 C263 C213 120.6(8)
C253 C263 H263 119.7
C213 C263 H263 119.7
C54 P4 C14 104.5(3)
C54 P4 Cu4 133.0(2)
C14 P4 Cu4 120.7(2)
C24 C14 C64 119.6(5)
C24 C14 P4 123.3(5)
C64 C14 P4 117.1(4)
C34 C24 C14 122.2(6)
C34 C24 C144 119.1(6)
C14 C24 C144 118.6(5)
C44 C34 C24 122.7(6)
C44 C34 C154 117.2(5)
C24 C34 C154 120.0(6)
C34 C44 C54 127.2(6)
C34 C44 H44 116.4
C54 C44 H44 116.4
C44 C54 C214 119.4(5)
C44 C54 P4 119.9(5)
C214 C54 P4 120.7(4)
C74 C64 C114 120.9(6)
C74 C64 C14 121.5(7)
C114 C64 C14 117.6(6)
C64 C74 C84 119.1(7)
C64 C74 C124 120.3(7)
C84 C74 C124 120.5(7)
C94 C84 C74 120.4(7)
C94 C84 C134 120.8(7)
C74 C84 C134 118.7(8)
C84 C94 C104 120.2(7)
C84 C94 H94 119.9
C104 C94 H94 119.9
C114 C104 C94 121.0(7)
C114 C104 H104 119.5
C94 C104 H104 119.5
C104 C114 C64 118.3(6)
C104 C114 H114 120.9
C64 C114 H114 120.9
C74 C124 H12J 109.5
C74 C124 H12K 109.5
H12J C124 H12K 109.5
C74 C124 H12L 109.5
H12J C124 H12L 109.5
H12K C124 H12L 109.5
C84 C134 H13J 109.5
C84 C134 H13K 109.5
H13J C134 H13K 109.5
C84 C134 H13L 109.5
H13J C134 H13L 109.5
H13K C134 H13L 109.5
C24 C144 H14J 109.5
C24 C144 H14K 109.5
H14J C144 H14K 109.5
C24 C144 H14L 109.5
H14J C144 H14L 109.5
H14K C144 H14L 109.5
C164 C154 C204 118.3(7)
C164 C154 C34 122.5(7)
C204 C154 C34 119.1(6)
C174 C164 C154 119.7(9)
C174 C164 H164 120.1
C154 C164 H164 120.1
C184 C174 C164 123.2(9)
C184 C174 H174 118.4
C164 C174 H174 118.4
C174 C184 C194 119.1(8)
C174 C184 H184 120.4
C194 C184 H184 120.4
C204 C194 C184 118.8(9)
C204 C194 H194 120.6
C184 C194 H194 120.6
C154 C204 C194 120.7(8)
C154 C204 H204 119.6
C194 C204 H204 119.6
C264 C214 C224 119.2(6)
C264 C214 C54 121.7(6)
C224 C214 C54 119.0(5)
C234 C224 C214 119.5(7)
C234 C224 H224 120.3
C214 C224 H224 120.3
C244 C234 C224 120.4(7)
C244 C234 H234 119.8
C224 C234 H234 119.8
C234 C244 C254 119.9(7)
C234 C244 H244 120.0
C254 C244 H244 120.0
C264 C254 C244 120.1(6)
C264 C254 H254 119.9
C244 C254 H254 119.9
C254 C264 C214 120.8(6)
C254 C264 H264 119.6
C214 C264 H264 119.6

loop_
_geom_bond_atom_site_label_1
_geom_bond_atom_site_label_2
_geom_bond_distance
Br1 Cu3 2.4810(9)
Br1 Cu1 2.5155(10)
Br1 Cu2 2.5160(9)
Br2 Cu2 2.4825(9)
Br2 Cu4 2.5403(10)
Br2 Cu1 2.5446(9)
Br3 Cu4 2.5171(9)
Br3 Cu1 2.5378(9)
Br3 Cu3 2.5638(10)
Br4 Cu4 2.4943(9)
Br4 Cu3 2.5280(9)
Br4 Cu2 2.5617(9)
Cu1 P1 2.1846(17)
Cu2 P2 2.1716(16)
Cu3 P3 2.1758(17)
Cu4 P4 2.1758(17)
P1 C11 1.728(6)
P1 C51 1.732(6)
C11 C21 1.405(9)
C11 C61 1.504(9)
C21 C31 1.407(9)
C21 C141 1.491(9)
C31 C41 1.407(8)
C31 C151 1.489(9)
C41 C51 1.393(8)
C41 H41 0.9500
C51 C211 1.494(8)
C61 C71 1.374(9)
C61 C111 1.388(9)
C71 C81 1.405(9)
C71 C121 1.488(10)
C81 C91 1.367(11)
C81 C131 1.478(10)
C91 C101 1.372(11)
C91 H91 0.9500
C101 C111 1.368(9)
C101 H101 0.9500
C111 H111 0.9500
C121 H12A 0.9800
C121 H12B 0.9800
C121 H12C 0.9800
C131 H13A 0.9800
C131 H13B 0.9800
C131 H13C 0.9800
C141 H14A 0.9800
C141 H14B 0.9800
C141 H14C 0.9800
C151 C161 1.380(9)
C151 C201 1.391(10)
C161 C171 1.385(10)
C161 H161 0.9500
C171 C181 1.379(11)
C171 H171 0.9500
C181 C191 1.381(11)
C181 H181 0.9500
C191 C201 1.385(10)
C191 H191 0.9500
C201 H201 0.9500
C211 C261 1.365(9)
C211 C221 1.380(9)
C221 C231 1.401(10)
C221 H221 0.9500
C231 C241 1.366(12)
C231 H231 0.9500
C241 C251 1.353(10)
C241 H241 0.9500
C251 C261 1.380(9)
C251 H251 0.9500
C261 H261 0.9500
P2 C12 1.720(6)
P2 C52 1.735(6)
C12 C22 1.424(9)
C12 C62 1.499(9)
C22 C32 1.407(9)
C22 C142 1.492(9)
C32 C42 1.395(9)
C32 C152 1.493(8)
C42 C52 1.379(8)
C42 H42 0.9500
C52 C212 1.484(8)
C62 C72 1.376(11)
C62 C112 1.420(10)
C72 C82 1.415(11)
C72 C122 1.448(11)
C82 C92 1.365(13)
C82 C132 1.449(13)
C92 C102 1.340(13)
C92 H92 0.9500
C102 C112 1.378(11)
C102 H102 0.9500
C112 H112 0.9500
C122 H12D 0.9800
C122 H12E 0.9800
C122 H12F 0.9800
C132 H13D 0.9800
C132 H13E 0.9800
C132 H13F 0.9800
C142 H14D 0.9800
C142 H14E 0.9800
C142 H14F 0.9800
C152 C162 1.366(9)
C152 C202 1.372(9)
C162 C172 1.385(10)
C162 H162 0.9500
C172 C182 1.395(11)
C172 H172 0.9500
C182 C192 1.363(10)
C182 H182 0.9500
C192 C202 1.377(9)
C192 H192 0.9500
C202 H202 0.9500
C212 C222 1.390(8)
C212 C262 1.398(9)
C222 C232 1.369(9)
C222 H222 0.9500
C232 C242 1.380(10)
C232 H232 0.9500
C242 C252 1.384(9)
C242 H242 0.9500
C252 C262 1.382(9)
C252 H252 0.9500
C262 H262 0.9500
P3 C13 1.711(7)
P3 C53 1.729(6)
C13 C23 1.402(8)
C13 C63 1.504(9)
C23 C33 1.402(8)
C23 C143 1.511(9)
C33 C43 1.394(9)
C33 C153 1.500(8)
C43 C53 1.378(8)
C43 H43 0.9500
C53 C213 1.494(9)
C63 C73 1.354(11)
C63 C113 1.414(11)
C73 C83 1.410(11)
C73 C123 1.441(12)
C83 C93 1.371(15)
C83 C133 1.430(14)
C93 C103 1.368(15)
C93 H93 0.9500
C103 C113 1.395(12)
C103 H103 0.9500
C113 H113 0.9500
C123 H12G 0.9800
C123 H12H 0.9800
C123 H12I 0.9800
C133 H13G 0.9800
C133 H13H 0.9800
C133 H13I 0.9800
C143 H14G 0.9800
C143 H14H 0.9800
C143 H14I 0.9800
C153 C163 1.389(9)
C153 C203 1.393(9)
C163 C173 1.397(9)
C163 H163 0.9500
C173 C183 1.373(10)
C173 H173 0.9500
C183 C193 1.385(10)
C183 H183 0.9500
C193 C203 1.369(9)
C193 H193 0.9500
C203 H203 0.9500
C213 C223 1.378(10)
C213 C263 1.396(11)
C223 C233 1.383(10)
C223 H223 0.9500
C233 C243 1.390(13)
C233 H233 0.9500
C243 C253 1.355(14)
C243 H243 0.9500
C253 C263 1.378(10)
C253 H253 0.9500
C263 H263 0.9500
P4 C54 1.734(6)
P4 C14 1.737(6)
C14 C24 1.408(8)
C14 C64 1.501(9)
C24 C34 1.400(9)
C24 C144 1.491(9)
C34 C44 1.388(9)
C34 C154 1.489(8)
C44 C54 1.392(8)
C44 H44 0.9500
C54 C214 1.494(8)
C64 C74 1.355(10)
C64 C114 1.431(9)
C74 C84 1.411(10)
C74 C124 1.483(10)
C84 C94 1.372(11)
C84 C134 1.487(12)
C94 C104 1.376(11)
C94 H94 0.9500
C104 C114 1.375(10)
C104 H104 0.9500
C114 H114 0.9500
C124 H12J 0.9800
C124 H12K 0.9800
C124 H12L 0.9800
C134 H13J 0.9800
C134 H13K 0.9800
C134 H13L 0.9800
C144 H14J 0.9800
C144 H14K 0.9800
C144 H14L 0.9800
C154 C164 1.388(10)
C154 C204 1.391(10)
C164 C174 1.379(12)
C164 H164 0.9500
C174 C184 1.320(14)
C174 H174 0.9500
C184 C194 1.412(14)
C184 H184 0.9500
C194 C204 1.401(10)
C194 H194 0.9500
C204 H204 0.9500
C214 C264 1.381(8)
C214 C224 1.397(9)
C224 C234 1.385(9)
C224 H224 0.9500
C234 C244 1.372(10)
C234 H234 0.9500
C244 C254 1.383(10)
C244 H244 0.9500
C254 C264 1.365(9)
C254 H254 0.9500
C264 H264 0.9500

loop_
_geom_torsion_atom_site_label_1
_geom_torsion_atom_site_label_2
_geom_torsion_atom_site_label_3
_geom_torsion_atom_site_label_4
_geom_torsion
Cu3 Br1 Cu1 P1 151.55(6)
Cu2 Br1 Cu1 P1 -129.40(6)
Cu3 Br1 Cu1 Br3 13.34(3)
Cu2 Br1 Cu1 Br3 92.40(3)
Cu3 Br1 Cu1 Br2 -85.95(3)
Cu2 Br1 Cu1 Br2 -6.89(3)
Cu4 Br3 Cu1 P1 135.81(7)
Cu3 Br3 Cu1 P1 -144.65(7)
Cu4 Br3 Cu1 Br1 -92.52(3)
Cu3 Br3 Cu1 Br1 -12.99(3)
Cu4 Br3 Cu1 Br2 9.10(3)
Cu3 Br3 Cu1 Br2 88.63(3)
Cu2 Br2 Cu1 P1 131.39(6)
Cu4 Br2 Cu1 P1 -144.63(6)
Cu2 Br2 Cu1 Br1 6.99(3)
Cu4 Br2 Cu1 Br1 90.97(3)
Cu2 Br2 Cu1 Br3 -93.01(3)
Cu4 Br2 Cu1 Br3 -9.03(3)
Cu4 Br2 Cu2 P2 135.78(7)
Cu1 Br2 Cu2 P2 -141.77(7)
Cu4 Br2 Cu2 Br1 -89.47(3)
Cu1 Br2 Cu2 Br1 -7.03(3)
Cu4 Br2 Cu2 Br4 13.85(3)
Cu1 Br2 Cu2 Br4 96.29(3)
Cu3 Br1 Cu2 P2 -128.16(6)
Cu1 Br1 Cu2 P2 148.65(6)
Cu3 Br1 Cu2 Br2 90.31(3)
Cu1 Br1 Cu2 Br2 7.11(3)
Cu3 Br1 Cu2 Br4 -8.58(3)
Cu1 Br1 Cu2 Br4 -91.78(3)
Cu4 Br4 Cu2 P2 -148.02(6)
Cu3 Br4 Cu2 P2 130.99(6)
Cu4 Br4 Cu2 Br2 -14.13(3)
Cu3 Br4 Cu2 Br2 -95.12(3)
Cu4 Br4 Cu2 Br1 89.47(3)
Cu3 Br4 Cu2 Br1 8.48(3)
Cu1 Br1 Cu3 P3 -136.58(7)
Cu2 Br1 Cu3 P3 143.40(8)
Cu1 Br1 Cu3 Br4 88.78(3)
Cu2 Br1 Cu3 Br4 8.76(3)
Cu1 Br1 Cu3 Br3 -13.21(3)
Cu2 Br1 Cu3 Br3 -93.23(3)
Cu4 Br4 Cu3 P3 127.20(6)
Cu2 Br4 Cu3 P3 -148.74(6)
Cu4 Br4 Cu3 Br1 -92.73(3)
Cu2 Br4 Cu3 Br1 -8.67(3)
Cu4 Br4 Cu3 Br3 8.60(3)
Cu2 Br4 Cu3 Br3 92.66(3)
Cu4 Br3 Cu3 P3 -130.09(6)
Cu1 Br3 Cu3 P3 146.19(6)
Cu4 Br3 Cu3 Br1 96.90(3)
Cu1 Br3 Cu3 Br1 13.18(3)
Cu4 Br3 Cu3 Br4 -8.55(3)
Cu1 Br3 Cu3 Br4 -92.27(3)
Cu3 Br4 Cu4 P4 -150.04(7)
Cu2 Br4 Cu4 P4 132.84(7)
Cu3 Br4 Cu4 Br3 -8.82(3)
Cu2 Br4 Cu4 Br3 -85.93(3)
Cu3 Br4 Cu4 Br2 90.92(3)
Cu2 Br4 Cu4 Br2 13.81(3)
Cu1 Br3 Cu4 P4 -124.08(6)
Cu3 Br3 Cu4 P4 155.52(7)
Cu1 Br3 Cu4 Br4 89.13(3)
Cu3 Br3 Cu4 Br4 8.73(3)
Cu1 Br3 Cu4 Br2 -9.13(3)
Cu3 Br3 Cu4 Br2 -89.53(3)
Cu2 Br2 Cu4 P4 -148.91(5)
Cu1 Br2 Cu4 P4 131.63(5)
Cu2 Br2 Cu4 Br4 -14.23(3)
Cu1 Br2 Cu4 Br4 -93.69(3)
Cu2 Br2 Cu4 Br3 88.57(3)
Cu1 Br2 Cu4 Br3 9.12(3)
Br1 Cu1 P1 C11 83.0(3)
Br3 Cu1 P1 C11 -152.3(3)
Br2 Cu1 P1 C11 -32.3(3)
Br1 Cu1 P1 C51 -100.9(3)
Br3 Cu1 P1 C51 23.7(3)
Br2 Cu1 P1 C51 143.8(3)
C51 P1 C11 C21 -1.7(7)
Cu1 P1 C11 C21 175.4(5)
C51 P1 C11 C61 176.2(5)
Cu1 P1 C11 C61 -6.7(6)
C61 C11 C21 C31 175.7(6)
P1 C11 C21 C31 -6.5(10)
C61 C11 C21 C141 -7.2(10)
P1 C11 C21 C141 170.6(6)
C11 C21 C31 C41 8.5(10)
C141 C21 C31 C41 -168.5(7)
C11 C21 C31 C151 -169.9(6)
C141 C21 C31 C151 13.2(10)
C21 C31 C41 C51 -0.5(10)
C151 C31 C41 C51 177.9(6)
C31 C41 C51 C211 172.4(6)
C31 C41 C51 P1 -8.8(9)
C11 P1 C51 C41 8.8(6)
Cu1 P1 C51 C41 -167.7(4)
C11 P1 C51 C211 -172.4(5)
Cu1 P1 C51 C211 11.0(6)
C21 C11 C61 C71 -71.2(8)
P1 C11 C61 C71 110.7(6)
C21 C11 C61 C111 110.6(7)
P1 C11 C61 C111 -67.5(7)
C111 C61 C71 C81 -2.1(10)
C11 C61 C71 C81 179.8(6)
C111 C61 C71 C121 175.7(6)
C11 C61 C71 C121 -2.5(10)
C61 C71 C81 C91 1.3(10)
C121 C71 C81 C91 -176.6(7)
C61 C71 C81 C131 179.1(7)
C121 C71 C81 C131 1.3(10)
C71 C81 C91 C101 1.5(11)
C131 C81 C91 C101 -176.4(7)
C81 C91 C101 C111 -3.4(11)
C91 C101 C111 C61 2.6(10)
C71 C61 C111 C101 0.1(9)
C11 C61 C111 C101 178.3(6)
C21 C31 C151 C161 -134.4(7)
C41 C31 C151 C161 47.2(9)
C21 C31 C151 C201 48.8(9)
C41 C31 C151 C201 -129.7(7)
C201 C151 C161 C171 -1.0(10)
C31 C151 C161 C171 -177.9(6)
C151 C161 C171 C181 -1.5(11)
C161 C171 C181 C191 3.0(11)
C171 C181 C191 C201 -1.9(12)
C181 C191 C201 C151 -0.7(12)
C161 C151 C201 C191 2.1(11)
C31 C151 C201 C191 179.0(7)
C41 C51 C211 C261 146.6(7)
P1 C51 C211 C261 -32.2(8)
C41 C51 C211 C221 -36.1(9)
P1 C51 C211 C221 145.1(6)
C261 C211 C221 C231 -1.0(12)
C51 C211 C221 C231 -178.4(7)
C211 C221 C231 C241 -0.6(14)
C221 C231 C241 C251 1.4(14)
C231 C241 C251 C261 -0.5(12)
C221 C211 C261 C251 1.9(11)
C51 C211 C261 C251 179.1(6)
C241 C251 C261 C211 -1.1(12)
Br2 Cu2 P2 C12 165.3(3)
Br1 Cu2 P2 C12 35.3(3)
Br4 Cu2 P2 C12 -79.1(3)
Br2 Cu2 P2 C52 -23.8(3)
Br1 Cu2 P2 C52 -153.8(3)
Br4 Cu2 P2 C52 91.8(3)
C52 P2 C12 C22 3.0(6)
Cu2 P2 C12 C22 175.9(4)
C52 P2 C12 C62 -172.9(5)
Cu2 P2 C12 C62 -0.1(6)
C62 C12 C22 C32 179.0(6)
P2 C12 C22 C32 3.4(9)
C62 C12 C22 C142 3.3(10)
P2 C12 C22 C142 -172.4(5)
C12 C22 C32 C42 -7.2(10)
C142 C22 C32 C42 168.5(6)
C12 C22 C32 C152 174.8(6)
C142 C22 C32 C152 -9.6(9)
C22 C32 C42 C52 3.0(10)
C152 C32 C42 C52 -178.9(6)
C32 C42 C52 C212 -174.1(6)
C32 C42 C52 P2 4.6(9)
C12 P2 C52 C42 -6.7(6)
Cu2 P2 C52 C42 -178.9(4)
C12 P2 C52 C212 171.9(5)
Cu2 P2 C52 C212 -0.3(6)
C22 C12 C62 C72 78.9(9)
P2 C12 C62 C72 -105.2(7)
C22 C12 C62 C112 -104.7(8)
P2 C12 C62 C112 71.2(7)
C112 C62 C72 C82 1.9(10)
C12 C62 C72 C82 178.2(6)
C112 C62 C72 C122 -174.0(7)
C12 C62 C72 C122 2.3(10)
C62 C72 C82 C92 0.4(11)
C122 C72 C82 C92 176.4(7)
C62 C72 C82 C132 -179.4(8)
C122 C72 C82 C132 -3.5(12)
C72 C82 C92 C102 -3.4(13)
C132 C82 C92 C102 176.5(9)
C82 C92 C102 C112 4.1(14)
C92 C102 C112 C62 -1.6(13)
C72 C62 C112 C102 -1.4(11)
C12 C62 C112 C102 -177.8(7)
C42 C32 C152 C162 -60.6(9)
C22 C32 C152 C162 117.5(8)
C42 C32 C152 C202 116.0(7)
C22 C32 C152 C202 -65.9(9)
C202 C152 C162 C172 2.1(12)
C32 C152 C162 C172 178.8(8)
C152 C162 C172 C182 0.1(14)
C162 C172 C182 C192 -1.4(14)
C172 C182 C192 C202 0.5(12)
C162 C152 C202 C192 -3.1(11)
C32 C152 C202 C192 -179.8(6)
C182 C192 C202 C152 1.9(11)
C42 C52 C212 C222 -39.2(9)
P2 C52 C212 C222 142.2(5)
C42 C52 C212 C262 138.3(6)
P2 C52 C212 C262 -40.3(8)
C262 C212 C222 C232 2.0(10)
C52 C212 C222 C232 179.6(6)
C212 C222 C232 C242 -2.1(11)
C222 C232 C242 C252 2.2(11)
C232 C242 C252 C262 -2.2(11)
C242 C252 C262 C212 2.2(10)
C222 C212 C262 C252 -2.1(10)
C52 C212 C262 C252 -179.6(6)
Br1 Cu3 P3 C13 -165.2(3)
Br4 Cu3 P3 C13 -35.0(3)
Br3 Cu3 P3 C13 77.0(3)
Br1 Cu3 P3 C53 18.8(3)
Br4 Cu3 P3 C53 149.0(3)
Br3 Cu3 P3 C53 -99.0(3)
C53 P3 C13 C23 -1.3(7)
Cu3 P3 C13 C23 -178.3(5)
C53 P3 C13 C63 178.0(6)
Cu3 P3 C13 C63 1.0(7)
C63 C13 C23 C33 178.1(7)
P3 C13 C23 C33 -2.7(10)
C63 C13 C23 C143 -4.0(10)
P3 C13 C23 C143 175.3(5)
C13 C23 C33 C43 5.3(10)
C143 C23 C33 C43 -172.7(6)
C13 C23 C33 C153 -172.5(6)
C143 C23 C33 C153 9.6(10)
C23 C33 C43 C53 -3.2(11)
C153 C33 C43 C53 174.6(6)
C33 C43 C53 C213 -179.5(7)
C33 C43 C53 P3 -1.5(10)
C13 P3 C53 C43 3.3(7)
Cu3 P3 C53 C43 179.8(4)
C13 P3 C53 C213 -178.8(5)
Cu3 P3 C53 C213 -2.2(7)
C23 C13 C63 C73 -81.8(9)
P3 C13 C63 C73 98.9(7)
C23 C13 C63 C113 101.8(8)
P3 C13 C63 C113 -77.5(7)
C113 C63 C73 C83 -4.4(11)
C13 C63 C73 C83 179.3(6)
C113 C63 C73 C123 173.9(7)
C13 C63 C73 C123 -2.3(10)
C63 C73 C83 C93 2.9(12)
C123 C73 C83 C93 -175.5(7)
C63 C73 C83 C133 -178.0(8)
C123 C73 C83 C133 3.6(12)
C73 C83 C93 C103 1.0(13)
C133 C83 C93 C103 -178.2(9)
C83 C93 C103 C113 -3.3(14)
C93 C103 C113 C63 1.8(11)
C73 C63 C113 C103 2.0(10)
C13 C63 C113 C103 178.3(6)
C43 C33 C153 C163 83.0(8)
C23 C33 C153 C163 -99.2(8)
C43 C33 C153 C203 -96.5(7)
C23 C33 C153 C203 81.3(8)
C203 C153 C163 C173 -0.5(10)
C33 C153 C163 C173 180.0(6)
C153 C163 C173 C183 -0.4(11)
C163 C173 C183 C193 1.3(11)
C173 C183 C193 C203 -1.3(10)
C183 C193 C203 C153 0.4(11)
C163 C153 C203 C193 0.5(10)
C33 C153 C203 C193 -180.0(6)
C43 C53 C213 C223 34.0(10)
P3 C53 C213 C223 -144.0(6)
C43 C53 C213 C263 -144.9(7)
P3 C53 C213 C263 37.2(8)
C263 C213 C223 C233 -0.9(10)
C53 C213 C223 C233 -179.8(6)
C213 C223 C233 C243 0.8(11)
C223 C233 C243 C253 -1.5(12)
C233 C243 C253 C263 2.2(12)
C243 C253 C263 C213 -2.3(11)
C223 C213 C263 C253 1.6(10)
C53 C213 C263 C253 -179.5(6)
Br4 Cu4 P4 C54 -17.9(3)
Br3 Cu4 P4 C54 -154.1(3)
Br2 Cu4 P4 C54 96.3(3)
Br4 Cu4 P4 C14 179.9(3)
Br3 Cu4 P4 C14 43.7(3)
Br2 Cu4 P4 C14 -65.9(3)
C54 P4 C14 C24 3.3(7)
Cu4 P4 C14 C24 170.0(5)
C54 P4 C14 C64 -175.9(5)
Cu4 P4 C14 C64 -9.2(6)
C64 C14 C24 C34 177.7(6)
P4 C14 C24 C34 -1.5(10)
C64 C14 C24 C144 -1.1(10)
P4 C14 C24 C144 179.7(5)
C14 C24 C34 C44 -3.0(10)
C144 C24 C34 C44 175.8(6)
C14 C24 C34 C154 179.5(6)
C144 C24 C34 C154 -1.7(10)
C24 C34 C44 C54 5.3(11)
C154 C34 C44 C54 -177.1(6)
C34 C44 C54 C214 177.0(6)
C34 C44 C54 P4 -2.6(9)
C14 P4 C54 C44 -1.4(6)
Cu4 P4 C54 C44 -165.7(4)
C14 P4 C54 C214 178.9(5)
Cu4 P4 C54 C214 14.6(6)
C24 C14 C64 C74 88.1(8)
P4 C14 C64 C74 -92.6(7)
C24 C14 C64 C114 -89.4(8)
P4 C14 C64 C114 89.9(7)
C114 C64 C74 C84 0.5(10)
C14 C64 C74 C84 -176.9(6)
C114 C64 C74 C124 -177.1(6)
C14 C64 C74 C124 5.5(10)
C64 C74 C84 C94 -1.9(11)
C124 C74 C84 C94 175.7(7)
C64 C74 C84 C134 -177.9(7)
C124 C74 C84 C134 -0.3(10)
C74 C84 C94 C104 0.1(11)
C134 C84 C94 C104 176.0(7)
C84 C94 C104 C114 3.2(12)
C94 C104 C114 C64 -4.5(11)
C74 C64 C114 C104 2.7(10)
C14 C64 C114 C104 -179.8(6)
C44 C34 C154 C164 -89.3(8)
C24 C34 C154 C164 88.4(8)
C44 C34 C154 C204 91.7(8)
C24 C34 C154 C204 -90.6(8)
C204 C154 C164 C174 0.5(11)
C34 C154 C164 C174 -178.5(7)
C154 C164 C174 C184 2.1(14)
C164 C174 C184 C194 -3.9(14)
C174 C184 C194 C204 3.1(12)
C164 C154 C204 C194 -1.1(10)
C34 C154 C204 C194 177.9(6)
C184 C194 C204 C154 -0.6(11)
C44 C54 C214 C264 140.9(6)
P4 C54 C214 C264 -39.4(8)
C44 C54 C214 C224 -38.3(9)
P4 C54 C214 C224 141.3(5)
C264 C214 C224 C234 -1.7(10)
C54 C214 C224 C234 177.6(6)
C214 C224 C234 C244 0.4(11)
C224 C234 C244 C254 1.1(11)
C234 C244 C254 C264 -1.4(11)
C244 C254 C264 C214 0.1(10)
C224 C214 C264 C254 1.4(9)
C54 C214 C264 C254 -177.8(6)

loop_
_platon_squeeze_void_nr
_platon_squeeze_void_average_x
_platon_squeeze_void_average_y
_platon_squeeze_void_average_z
_platon_squeeze_void_volume
_platon_squeeze_void_count_electrons
_platon_squeeze_void_content
1 0.207 0.196 0.751 246 38 ' '
2 -0.207 0.804 0.249 246 38 ' '
